data_7051575
loop_
_publ_author_name
'Arora, Kapildev K.'
'Talwelkar, Mayura S.'
'Pedireddi, V. R.'

_publ_section_title
;
 Supramolecular synthesis of some molecular adducts of
 4,4&#x2032;-bipyridine N,N&#x2032;-dioxide
;
_journal_issue 1
_journal_name_full 'New Journal of Chemistry'
_journal_page_first 57
_journal_paper_doi 10.1039/b807853j
_journal_volume 33
_journal_year 2009
_chemical_formula_moiety 'C10 H8 N2 O2, 2(C3 H3 N3 S3), 2(H2 O)'
_chemical_formula_sum 'C16 H18 N8 O4 S6'
_chemical_formula_weight 578.74
_chemical_name_common 'BPDO + TCA + WATER'
_chemical_name_systematic
;
?
;
_space_group_IT_number 15
_symmetry_cell_setting monoclinic
_symmetry_space_group_name_Hall '-C 2yc'
_symmetry_space_group_name_H-M 'C 1 2/c 1'
_atom_sites_solution_hydrogens geom
_atom_sites_solution_primary direct
_atom_sites_solution_secondary difmap
_audit_creation_method SHELXL-97
_cell_angle_alpha 90.00
_cell_angle_beta 105.82(1)
_cell_angle_gamma 90.00
_cell_formula_units_Z 4
_cell_length_a 22.129(8)
_cell_length_b 13.217(5)
_cell_length_c 8.531(3)
_cell_measurement_temperature 298(2)
_cell_volume 2400.6(15)
_computing_cell_refinement SAINTPLUS
_computing_data_collection SMART
_computing_data_reduction SAINTPLUS
_computing_structure_refinement 'SHELXL-97 (Sheldrick, 1997)'
_computing_structure_solution 'SHELXS-97 (Sheldrick, 1990)'
_diffrn_ambient_temperature 298(2)
_diffrn_measured_fraction_theta_full 0.996
_diffrn_measured_fraction_theta_max 0.996
_diffrn_measurement_device_type 'Bruker APEX CCD Area detector'
_diffrn_measurement_method SMART
_diffrn_radiation_monochromator graphite
_diffrn_radiation_source 'fine-focus sealed tube'
_diffrn_radiation_type MoK\a
_diffrn_radiation_wavelength 0.71073
_diffrn_reflns_av_R_equivalents 0.0229
_diffrn_reflns_av_sigmaI/netI 0.0212
_diffrn_reflns_limit_h_max 24
_diffrn_reflns_limit_h_min -24
_diffrn_reflns_limit_k_max 14
_diffrn_reflns_limit_k_min -14
_diffrn_reflns_limit_l_max 7
_diffrn_reflns_limit_l_min -9
_diffrn_reflns_number 5055
_diffrn_reflns_theta_full 23.34
_diffrn_reflns_theta_max 23.34
_diffrn_reflns_theta_min 1.81
_exptl_absorpt_coefficient_mu 0.612
_exptl_absorpt_correction_type empirical
_exptl_absorpt_process_details 'SADABS; Sheldrick, 1996'
_exptl_crystal_colour Colorless
_exptl_crystal_density_diffrn 1.601
_exptl_crystal_density_method 'not measured'
_exptl_crystal_description Block-like
_exptl_crystal_F_000 1192
_exptl_crystal_size_max 0.35
_exptl_crystal_size_mid 0.27
_exptl_crystal_size_min 0.20
_refine_diff_density_max 0.440
_refine_diff_density_min -0.391
_refine_diff_density_rms 0.100
_refine_ls_extinction_method none
_refine_ls_goodness_of_fit_ref 1.139
_refine_ls_hydrogen_treatment mixed
_refine_ls_matrix_type full
_refine_ls_number_parameters 193
_refine_ls_number_reflns 1739
_refine_ls_number_restraints 0
_refine_ls_restrained_S_all 1.139
_refine_ls_R_factor_all 0.0405
_refine_ls_R_factor_gt 0.0353
_refine_ls_shift/su_max 0.001
_refine_ls_shift/su_mean 0.000
_refine_ls_structure_factor_coef Fsqd
_refine_ls_weighting_details 'calc w=1/[\s^2^(Fo^2^)+(0.0718P)^2^+0.0000P] where P=(Fo^2^+2Fc^2^)/3'
_refine_ls_weighting_scheme calc
_refine_ls_wR_factor_gt 0.0896
_refine_ls_wR_factor_ref 0.1046
_reflns_number_gt 1539
_reflns_number_total 1739
_reflns_threshold_expression >2sigma(I)
_cod_data_source_file b807853j.txt
_cod_data_source_block datam2
_cod_depositor_comments
;
The following automatic conversions were performed:
'_symmetry_cell_setting' value 'Monoclinic' changed to 'monoclinic'
according to '/home/saulius/struct/CIF-dictionaries/cif_core.dic'
dictionary named 'cif_core.dic' version 2.4.1 from 2010-06-29.

Automatic conversion script
Id: cif_fix_enum 1527 2010-12-29 10:47:43Z saulius 
;
_cod_original_sg_symbol_H-M C2/c
_cod_database_code 7051575

loop_
_symmetry_equiv_pos_as_xyz
'x, y, z'
'-x, y, -z+1/2'
'x+1/2, y+1/2, z'
'-x+1/2, y+1/2, -z+1/2'
'-x, -y, -z'
'x, -y, z-1/2'
'-x+1/2, -y+1/2, -z'
'x+1/2, -y+1/2, z-1/2'

loop_
_atom_site_label
_atom_site_type_symbol
_atom_site_fract_x
_atom_site_fract_y
_atom_site_fract_z
_atom_site_U_iso_or_equiv
_atom_site_adp_type
_atom_site_occupancy
_atom_site_symmetry_multiplicity
_atom_site_calc_flag
_atom_site_refinement_flags
_atom_site_disorder_assembly
_atom_site_disorder_group
C1 C 0.54420(11) -0.04508(19) 0.2000(3) 0.0258(6) Uani 1 1 d . . .
C2 C 0.54482(11) 0.05781(19) 0.1993(3) 0.0242(6) Uani 1 1 d . . .
C3 C 0.5000 0.1132(3) 0.2500 0.0202(7) Uani 1 2 d S . .
C4 C 0.5000 0.2243(2) 0.2500 0.0222(8) Uani 1 2 d S . .
C5 C 0.52327(12) 0.27961(19) 0.1406(3) 0.0304(6) Uani 1 1 d . . .
C6 C 0.52288(12) 0.3831(2) 0.1417(3) 0.0331(6) Uani 1 1 d . . .
C11 C 0.29314(11) 0.23554(18) 0.3723(3) 0.0222(5) Uani 1 1 d . . .
C12 C 0.21816(11) 0.32565(17) 0.1582(3) 0.0245(6) Uani 1 1 d . . .
C13 C 0.29798(11) 0.41749(17) 0.3592(3) 0.0235(6) Uani 1 1 d . . .
N1 N 0.5000 -0.0963(2) 0.2500 0.0240(7) Uani 1 2 d S . .
N2 N 0.5000 0.4337(2) 0.2500 0.0288(7) Uani 1 2 d S . .
N11 N 0.24220(9) 0.23905(16) 0.2406(2) 0.0238(5) Uani 1 1 d . . .
N12 N 0.31967(9) 0.32595(13) 0.4281(2) 0.0234(5) Uani 1 1 d . . .
N13 N 0.24840(9) 0.41201(16) 0.2242(2) 0.0257(5) Uani 1 1 d . . .
O1 O 0.5000 -0.19616(17) 0.2500 0.0355(6) Uani 1 2 d S . .
O2 O 0.5000 0.53373(18) 0.2500 0.0379(7) Uani 1 2 d S . .
O100 O 0.40441(9) 0.67052(14) 0.2092(2) 0.0314(5) Uani 1 1 d . . .
S1 S 0.15830(3) 0.32491(5) -0.00593(8) 0.0335(3) Uani 1 1 d . . .
S2 S 0.32151(3) 0.12690(5) 0.46277(7) 0.0252(2) Uani 1 1 d . . .
S3 S 0.33113(3) 0.52549(5) 0.43509(8) 0.0312(3) Uani 1 1 d . . .
H1 H 0.5739(12) -0.087(2) 0.171(3) 0.034(7) Uiso 1 1 d . . .
H2 H 0.5763(11) 0.0903(18) 0.163(3) 0.025(6) Uiso 1 1 d . . .
H5 H 0.5365(12) 0.2476(19) 0.063(3) 0.029(7) Uiso 1 1 d . . .
H6 H 0.5356(12) 0.4234(19) 0.064(3) 0.035(7) Uiso 1 1 d . . .
H11 H 0.2249(13) 0.1794(19) 0.208(3) 0.030(7) Uiso 1 1 d . . .
H12 H 0.3547(16) 0.332(2) 0.524(4) 0.053(9) Uiso 1 1 d . . .
H13 H 0.2329(12) 0.471(2) 0.185(3) 0.042(8) Uiso 1 1 d . . .
H1W H 0.4290(13) 0.716(2) 0.224(3) 0.040(9) Uiso 1 1 d . . .
H2W H 0.4297(17) 0.616(3) 0.220(4) 0.083(13) Uiso 1 1 d . . .

loop_
_atom_site_aniso_label
_atom_site_aniso_U_11
_atom_site_aniso_U_22
_atom_site_aniso_U_33
_atom_site_aniso_U_23
_atom_site_aniso_U_13
_atom_site_aniso_U_12
C1 0.0201(13) 0.0237(14) 0.0315(14) -0.0028(11) 0.0038(11) 0.0031(11)
C2 0.0187(12) 0.0257(15) 0.0268(13) -0.0001(11) 0.0038(11) -0.0024(11)
C3 0.0156(16) 0.0238(18) 0.0172(16) 0.000 -0.0022(13) 0.000
C4 0.0144(17) 0.0229(19) 0.0251(17) 0.000 -0.0018(14) 0.000
C5 0.0344(15) 0.0240(15) 0.0333(15) 0.0001(12) 0.0101(12) 0.0017(12)
C6 0.0349(15) 0.0251(15) 0.0394(16) 0.0045(12) 0.0105(13) -0.0019(12)
C11 0.0175(12) 0.0251(13) 0.0258(13) -0.0004(10) 0.0087(11) 0.0031(10)
C12 0.0211(14) 0.0269(15) 0.0262(14) 0.0002(10) 0.0078(11) 0.0024(10)
C13 0.0193(12) 0.0254(14) 0.0261(12) 0.0040(10) 0.0064(11) 0.0010(10)
N1 0.0169(14) 0.0195(17) 0.0308(15) 0.000 -0.0017(12) 0.000
N2 0.0222(15) 0.0197(17) 0.0396(17) 0.000 0.0000(13) 0.000
N11 0.0206(12) 0.0218(12) 0.0266(11) -0.0018(9) 0.0023(10) 0.0007(9)
N12 0.0173(11) 0.0229(13) 0.0273(12) 0.0014(8) 0.0017(9) -0.0012(8)
N13 0.0229(12) 0.0241(13) 0.0279(11) 0.0050(10) 0.0031(9) 0.0011(9)
O1 0.0275(14) 0.0133(13) 0.0610(17) 0.000 0.0041(12) 0.000
O2 0.0305(14) 0.0172(14) 0.0601(18) 0.000 0.0023(13) 0.000
O100 0.0247(10) 0.0234(11) 0.0386(11) 0.0005(8) -0.0039(9) -0.0027(9)
S1 0.0259(4) 0.0415(5) 0.0275(4) -0.0004(3) -0.0024(3) 0.0042(3)
S2 0.0219(4) 0.0218(4) 0.0298(4) 0.0016(2) 0.0035(3) 0.0029(3)
S3 0.0270(4) 0.0223(4) 0.0391(4) 0.0022(3) 0.0001(3) -0.0022(3)

loop_
_atom_type_symbol
_atom_type_description
_atom_type_scat_dispersion_real
_atom_type_scat_dispersion_imag
_atom_type_scat_source
C C 0.0033 0.0016 'International Tables Vol C Tables 4.2.6.8 and 6.1.1.4'
H H 0.0000 0.0000 'International Tables Vol C Tables 4.2.6.8 and 6.1.1.4'
N N 0.0061 0.0033 'International Tables Vol C Tables 4.2.6.8 and 6.1.1.4'
O O 0.0106 0.0060 'International Tables Vol C Tables 4.2.6.8 and 6.1.1.4'
S S 0.1246 0.1234 'International Tables Vol C Tables 4.2.6.8 and 6.1.1.4'

loop_
_geom_angle_atom_site_label_1
_geom_angle_atom_site_label_2
_geom_angle_atom_site_label_3
_geom_angle
_geom_angle_site_symmetry_1
_geom_angle_site_symmetry_3
_geom_angle_publ_flag
N1 C1 C2 120.8(2) . . ?
N1 C1 H1 113.6(15) . . ?
C2 C1 H1 125.5(15) . . ?
C1 C2 C3 121.0(2) . . ?
C1 C2 H2 117.8(14) . . ?
C3 C2 H2 121.2(14) . . ?
C2 C3 C2 116.6(3) . 2_655 ?
C2 C3 C4 121.70(16) . . ?
C2 C3 C4 121.70(16) 2_655 . ?
C5 C4 C5 116.5(3) . 2_655 ?
C5 C4 C3 121.74(15) . . ?
C5 C4 C3 121.74(15) 2_655 . ?
C6 C5 C4 121.1(2) . . ?
C6 C5 H5 118.8(16) . . ?
C4 C5 H5 120.0(16) . . ?
N2 C6 C5 120.4(2) . . ?
N2 C6 H6 116.1(15) . . ?
C5 C6 H6 123.3(15) . . ?
N11 C11 N12 116.2(2) . . ?
N11 C11 S2 122.30(18) . . ?
N12 C11 S2 121.49(19) . . ?
N13 C12 N11 114.1(2) . . ?
N13 C12 S1 123.16(18) . . ?
N11 C12 S1 122.75(18) . . ?
N13 C13 N12 115.0(2) . . ?
N13 C13 S3 123.17(18) . . ?
N12 C13 S3 121.81(19) . . ?
O1 N1 C1 120.09(15) . 2_655 ?
O1 N1 C1 120.09(15) . . ?
C1 N1 C1 119.8(3) 2_655 . ?
O2 N2 C6 119.79(15) . . ?
O2 N2 C6 119.79(15) . 2_655 ?
C6 N2 C6 120.4(3) . 2_655 ?
C11 N11 C12 124.8(2) . . ?
C11 N11 H11 114.9(17) . . ?
C12 N11 H11 120.3(17) . . ?
C11 N12 C13 123.9(2) . . ?
C11 N12 H12 122.4(16) . . ?
C13 N12 H12 113.6(16) . . ?
C13 N13 C12 125.9(2) . . ?
C13 N13 H13 114.4(18) . . ?
C12 N13 H13 119.3(18) . . ?
H1W O100 H2W 102(3) . . ?

loop_
_geom_bond_atom_site_label_1
_geom_bond_atom_site_label_2
_geom_bond_distance
_geom_bond_site_symmetry_2
_geom_bond_publ_flag
C1 N1 1.351(3) . ?
C1 C2 1.360(4) . ?
C1 H1 0.95(3) . ?
C2 C3 1.393(3) . ?
C2 H2 0.94(2) . ?
C3 C2 1.393(3) 2_655 ?
C3 C4 1.468(5) . ?
C4 C5 1.391(3) . ?
C4 C5 1.391(3) 2_655 ?
C5 C6 1.368(4) . ?
C5 H5 0.90(2) . ?
C6 N2 1.346(3) . ?
C6 H6 0.95(2) . ?
C11 N11 1.358(3) . ?
C11 N12 1.359(3) . ?
C11 S2 1.670(2) . ?
C12 N13 1.365(3) . ?
C12 N11 1.372(3) . ?
C12 S1 1.644(3) . ?
C13 N13 1.359(3) . ?
C13 N12 1.373(3) . ?
C13 S3 1.654(2) . ?
N1 O1 1.320(3) . ?
N1 C1 1.351(3) 2_655 ?
N2 O2 1.322(4) . ?
N2 C6 1.346(3) 2_655 ?
N11 H11 0.89(3) . ?
N12 H12 0.96(4) . ?
N13 H13 0.88(3) . ?
O100 H1W 0.80(3) . ?
O100 H2W 0.90(4) . ?
